data_2231557
loop_
_publ_author_name
'Chantrapromma, Suchada'
'Jansrisewangwong, Patcharaporn'
'Chanawanno, Kullapa'
'Fun, Hoong-Kun'

_publ_section_title
;
 (1<i>E</i>,1'<i>E</i>)-4,4'-[1,1'-(Hydrazine-1,2-diylidene)bis(ethan-1-yl-1-ylidene)]diphenol
 dihydrate
;
_journal_coeditor_code IS2750
_journal_issue 9
_journal_name_full 'Acta Crystallographica Section E'
_journal_page_first o2221
_journal_page_last o2222
_journal_paper_doi 10.1107/S1600536811029679
_journal_volume 67
_journal_year 2011
_chemical_formula_iupac 'C16 H16 N2 O2, 2H2 O'
_chemical_formula_moiety 'C16 H16 N2 O2, 2(H2 O)'
_chemical_formula_sum 'C16 H20 N2 O4'
_chemical_formula_weight 304.34
_chemical_melting_point_gt 377
_chemical_melting_point_lt 379
_chemical_name_common
;
(1<i>E</i>,1'<i>E</i>)-4,4'-[1,1'-(Hydrazine-1,2-diylidene)bis(ethan-1-
yl-1-ylidene)]diphenol dihydrate
;
_chemical_name_systematic
;
4-[(1<i>E</i>)-1-[(<i>E</i>)-2-[1-(4-hydroxyphenyl)ethylidene]hydrazin-
1-ylidene]ethyl]phenol
;
_space_group_IT_number 14
_symmetry_cell_setting monoclinic
_symmetry_space_group_name_Hall '-P 2ybc'
_symmetry_space_group_name_H-M 'P 1 21/c 1'
_atom_sites_solution_hydrogens geom
_atom_sites_solution_primary direct
_atom_sites_solution_secondary difmap
_audit_creation_method SHELXL-97
_cell_angle_alpha 90.00
_cell_angle_beta 108.5360(10)
_cell_angle_gamma 90.00
_cell_formula_units_Z 2
_cell_length_a 7.85220(10)
_cell_length_b 5.51510(10)
_cell_length_c 17.8918(3)
_cell_measurement_reflns_used 2129
_cell_measurement_temperature 100
_cell_measurement_theta_max 29.99
_cell_measurement_theta_min 2.40
_cell_volume 734.62(2)
_computing_cell_refinement 'SAINT (Bruker, 2005)'
_computing_data_collection 'APEX2 (Bruker, 2005)'
_computing_data_reduction 'SAINT (Bruker, 2005)'
_computing_molecular_graphics 'SHELXTL (Sheldrick, 2008)'
_computing_publication_material
;
SHELXTL (Sheldrick, 2008) and PLATON (Spek, 2009)
;
_computing_structure_refinement 'SHELXTL (Sheldrick, 2008)'
_computing_structure_solution 'SHELXTL (Sheldrick, 2008)'
_diffrn_ambient_temperature 100
_diffrn_measured_fraction_theta_full 0.995
_diffrn_measured_fraction_theta_max 0.995
_diffrn_measurement_device_type 'Bruker APEXII CCD area-detector'
_diffrn_measurement_method '\f and \w'
_diffrn_radiation_monochromator graphite
_diffrn_radiation_source 'sealed tube'
_diffrn_radiation_type MoK\a
_diffrn_radiation_wavelength 0.71073
_diffrn_reflns_av_R_equivalents 0.0211
_diffrn_reflns_av_sigmaI/netI 0.0188
_diffrn_reflns_limit_h_max 11
_diffrn_reflns_limit_h_min -10
_diffrn_reflns_limit_k_max 7
_diffrn_reflns_limit_k_min -7
_diffrn_reflns_limit_l_max 24
_diffrn_reflns_limit_l_min -24
_diffrn_reflns_number 8010
_diffrn_reflns_theta_full 29.99
_diffrn_reflns_theta_max 29.99
_diffrn_reflns_theta_min 2.40
_diffrn_standards_number 0
_exptl_absorpt_coefficient_mu 0.100
_exptl_absorpt_correction_T_max 0.9788
_exptl_absorpt_correction_T_min 0.9662
_exptl_absorpt_correction_type multi-scan
_exptl_absorpt_process_details '(SADABS; Bruker, 2005)'
_exptl_crystal_colour Yellow
_exptl_crystal_density_diffrn 1.376
_exptl_crystal_density_method 'not measured'
_exptl_crystal_description Block
_exptl_crystal_F_000 324
_exptl_crystal_size_max 0.35
_exptl_crystal_size_mid 0.26
_exptl_crystal_size_min 0.22
_refine_diff_density_max 0.387
_refine_diff_density_min -0.344
_refine_ls_extinction_method none
_refine_ls_goodness_of_fit_ref 1.064
_refine_ls_hydrogen_treatment constr
_refine_ls_matrix_type full
_refine_ls_number_parameters 101
_refine_ls_number_reflns 2129
_refine_ls_number_restraints 0
_refine_ls_restrained_S_all 1.064
_refine_ls_R_factor_all 0.0500
_refine_ls_R_factor_gt 0.0461
_refine_ls_shift/su_max 0.001
_refine_ls_shift/su_mean 0.001
_refine_ls_structure_factor_coef Fsqd
_refine_ls_weighting_details 'calc w=1/[\s^2^(Fo^2^)+(0.0610P)^2^+0.4114P] where P=(Fo^2^+2Fc^2^)/3'
_refine_ls_weighting_scheme calc
_refine_ls_wR_factor_gt 0.1205
_refine_ls_wR_factor_ref 0.1246
_reflns_number_gt 1903
_reflns_number_total 2129
_reflns_threshold_expression I>2\s(I)
_cod_data_source_file is2750.cif
_cod_data_source_block I
_cod_original_sg_symbol_H-M 'P 21/c'
_cod_database_code 2231557
_cod_database_fobs_code 2231557

loop_
_symmetry_equiv_pos_as_xyz
'x, y, z'
'-x, y+1/2, -z+1/2'
'-x, -y, -z'
'x, -y-1/2, z-1/2'

loop_
_atom_site_type_symbol
_atom_site_label
_atom_site_fract_x
_atom_site_fract_y
_atom_site_fract_z
_atom_site_U_iso_or_equiv
_atom_site_adp_type
_atom_site_calc_flag
_atom_site_refinement_flags
_atom_site_occupancy
_atom_site_symmetry_multiplicity
O O1 0.97567(10) 0.63439(15) 0.90238(4) 0.01443(19) Uani d . 1 1
H H1O1 1.0145 0.4971 0.9166 0.022 Uiso d R 1 1
N N1 0.55899(11) 0.49760(17) 0.53887(5) 0.0144(2) Uani d . 1 1
C C1 0.64270(13) 0.65293(19) 0.66844(6) 0.0106(2) Uani d . 1 1
C C2 0.63628(14) 0.83658(19) 0.72163(6) 0.0131(2) Uani d . 1 1
H H2A 0.5566 0.9650 0.7045 0.016 Uiso calc R 1 1
C C3 0.74735(14) 0.82980(19) 0.79977(6) 0.0137(2) Uani d . 1 1
H H3A 0.7421 0.9534 0.8343 0.016 Uiso calc R 1 1
C C4 0.86615(13) 0.63756(19) 0.82596(6) 0.0111(2) Uani d . 1 1
C C5 0.87307(13) 0.45094(19) 0.77420(6) 0.0126(2) Uani d . 1 1
H H5A 0.9515 0.3215 0.7918 0.015 Uiso calc R 1 1
C C6 0.76265(13) 0.45958(19) 0.69653(6) 0.0123(2) Uani d . 1 1
H H6A 0.7680 0.3350 0.6623 0.015 Uiso calc R 1 1
C C7 0.52532(13) 0.65863(19) 0.58524(6) 0.0113(2) Uani d . 1 1
C C8 0.37991(14) 0.8466(2) 0.56043(6) 0.0160(2) Uani d . 1 1
H H8A 0.4326 1.0054 0.5696 0.024 Uiso calc R 1 1
H H8B 0.2989 0.8269 0.5904 0.024 Uiso calc R 1 1
H H8C 0.3152 0.8278 0.5054 0.024 Uiso calc R 1 1
O O1W 0.07930(12) 0.31062(17) 0.45773(6) 0.0252(2) Uani d . 1 1
H H1W 0.0793 0.3113 0.5058 0.038 Uiso d R 1 1
H H2W 0.1722 0.3860 0.4541 0.038 Uiso d R 1 1

loop_
_atom_site_aniso_label
_atom_site_aniso_U_11
_atom_site_aniso_U_22
_atom_site_aniso_U_33
_atom_site_aniso_U_12
_atom_site_aniso_U_13
_atom_site_aniso_U_23
O1 0.0167(4) 0.0153(4) 0.0088(3) 0.0003(3) 0.0007(3) 0.0002(3)
N1 0.0136(4) 0.0180(5) 0.0093(4) 0.0038(3) 0.0002(3) -0.0019(3)
C1 0.0106(4) 0.0118(5) 0.0093(4) -0.0001(3) 0.0029(3) -0.0004(3)
C2 0.0145(4) 0.0122(5) 0.0121(4) 0.0025(4) 0.0034(4) -0.0005(3)
C3 0.0163(5) 0.0125(5) 0.0120(4) 0.0007(4) 0.0041(4) -0.0025(3)
C4 0.0114(4) 0.0131(5) 0.0087(4) -0.0023(3) 0.0030(3) -0.0001(3)
C5 0.0132(4) 0.0125(5) 0.0116(4) 0.0026(3) 0.0033(3) 0.0004(3)
C6 0.0141(4) 0.0121(5) 0.0106(4) 0.0013(3) 0.0039(3) -0.0017(3)
C7 0.0103(4) 0.0131(5) 0.0102(4) 0.0005(3) 0.0028(3) 0.0006(3)
C8 0.0164(5) 0.0166(5) 0.0128(5) 0.0059(4) 0.0016(4) -0.0010(4)
O1W 0.0194(4) 0.0227(5) 0.0337(5) -0.0016(3) 0.0089(4) 0.0060(4)

loop_
_atom_type_symbol
_atom_type_description
_atom_type_scat_dispersion_real
_atom_type_scat_dispersion_imag
_atom_type_scat_source
C C 0.0033 0.0016 'International Tables Vol C Tables 4.2.6.8 and 6.1.1.4'
H H 0.0000 0.0000 'International Tables Vol C Tables 4.2.6.8 and 6.1.1.4'
N N 0.0061 0.0033 'International Tables Vol C Tables 4.2.6.8 and 6.1.1.4'
O O 0.0106 0.0060 'International Tables Vol C Tables 4.2.6.8 and 6.1.1.4'

loop_
_geom_angle_atom_site_label_1
_geom_angle_atom_site_label_2
_geom_angle_atom_site_label_3
_geom_angle_site_symmetry_3
_geom_angle
C4 O1 H1O1 . 111.9
C7 N1 N1 3_666 114.55(10)
C2 C1 C6 . 118.04(9)
C2 C1 C7 . 121.45(9)
C6 C1 C7 . 120.50(9)
C3 C2 C1 . 121.04(9)
C3 C2 H2A . 119.5
C1 C2 H2A . 119.5
C4 C3 C2 . 119.82(9)
C4 C3 H3A . 120.1
C2 C3 H3A . 120.1
O1 C4 C3 . 119.26(9)
O1 C4 C5 . 120.65(9)
C3 C4 C5 . 120.09(9)
C6 C5 C4 . 119.72(9)
C6 C5 H5A . 120.1
C4 C5 H5A . 120.1
C5 C6 C1 . 121.28(9)
C5 C6 H6A . 119.4
C1 C6 H6A . 119.4
N1 C7 C1 . 116.07(9)
N1 C7 C8 . 125.01(9)
C1 C7 C8 . 118.92(9)
C7 C8 H8A . 109.5
C7 C8 H8B . 109.5
H8A C8 H8B . 109.5
C7 C8 H8C . 109.5
H8A C8 H8C . 109.5
H8B C8 H8C . 109.5
H1W O1W H2W . 110.1

loop_
_geom_bond_atom_site_label_1
_geom_bond_atom_site_label_2
_geom_bond_site_symmetry_2
_geom_bond_distance
O1 C4 . 1.3644(11)
O1 H1O1 . 0.8256
N1 C7 . 1.2985(13)
N1 N1 3_666 1.4050(16)
C1 C2 . 1.4016(14)
C1 C6 . 1.4056(14)
C1 C7 . 1.4814(13)
C2 C3 . 1.3934(13)
C2 H2A . 0.9300
C3 C4 . 1.3913(14)
C3 H3A . 0.9300
C4 C5 . 1.3971(14)
C5 C6 . 1.3854(13)
C5 H5A . 0.9300
C6 H6A . 0.9300
C7 C8 . 1.5010(14)
C8 H8A . 0.9600
C8 H8B . 0.9600
C8 H8C . 0.9600
O1W H1W . 0.8598
O1W H2W . 0.8601

loop_
_geom_hbond_atom_site_label_D
_geom_hbond_atom_site_label_H
_geom_hbond_atom_site_label_A
_geom_hbond_site_symmetry_A
_geom_hbond_distance_DH
_geom_hbond_distance_HA
_geom_hbond_distance_DA
_geom_hbond_angle_DHA
_geom_hbond_publ_flag
O1 H1O1 O1W 4_666 0.83 1.86 2.6747(12) 171 y
O1W H1W O1 2_646 0.86 2.07 2.8429(12) 149 y
O1W H2W N1 3_666 0.86 2.17 3.0132(14) 166 y
C5 H5A Cg1 2_746 0.93 2.80 3.5046(12) 134 y

loop_
_geom_torsion_atom_site_label_1
_geom_torsion_atom_site_label_2
_geom_torsion_atom_site_label_3
_geom_torsion_atom_site_label_4
_geom_torsion_site_symmetry_1
_geom_torsion
C6 C1 C2 C3 . 0.95(16)
C7 C1 C2 C3 . -179.93(9)
C1 C2 C3 C4 . -0.37(16)
C2 C3 C4 O1 . 179.26(9)
C2 C3 C4 C5 . -0.48(16)
O1 C4 C5 C6 . -179.01(9)
C3 C4 C5 C6 . 0.72(15)
C4 C5 C6 C1 . -0.12(16)
C2 C1 C6 C5 . -0.70(15)
C7 C1 C6 C5 . -179.83(9)
N1 N1 C7 C1 3_666 177.76(10)
N1 N1 C7 C8 3_666 -2.78(17)
C2 C1 C7 N1 . 171.18(10)
C6 C1 C7 N1 . -9.72(14)
C2 C1 C7 C8 . -8.31(15)
C6 C1 C7 C8 . 170.78(10)
